data_4127188
loop_
_publ_author_name
'Gonzalez, Miguel I.'
'Kapelewski, Matthew T.'
'Bloch, Eric D.'
'Milner, Phillip J.'
'Reed, Douglas A.'
'Hudson, Matthew R.'
'Mason, Jarad A.'
'Barin, Gokhan'
'Brown, Craig M.'
'Long, Jeffrey R.'

_publ_section_title
;
 Separation of Xylene Isomers through Multiple Metal Site Interactions in
 Metal-Organic Frameworks.
;
_journal_name_full 'Journal of the American Chemical Society'
_journal_paper_doi 10.1021/jacs.7b13825
_journal_year 2018
_chemical_formula_moiety '(C8 H2 Co2 O6), 0.63(C8 H10), 0.61(H2 O)'
_chemical_formula_sum 'C14.15 H10.91 Co2 O6.61'
_chemical_formula_weight 404.56
_chemical_name_common Co2(m-dobdc)(EB)0.63(H2O)0.61
_space_group_crystal_system trigonal
_space_group_IT_number 160
_space_group_name_Hall 'R 3 -2"'
_space_group_name_H-M_alt 'R 3 m :H'
_atom_sites_solution_hydrogens geom
_atom_sites_solution_primary 'intrinsic phasing'
_atom_sites_solution_secondary difmap
_audit_creation_date 2017-09-14
_audit_creation_method
;
Olex2 1.2
(compiled 2017.08.10 svn.r3461 for OlexSys, GUI svn.r5381)
;
_cell_angle_alpha 90
_cell_angle_beta 90
_cell_angle_gamma 120
_cell_formula_units_Z 9
_cell_length_a 25.8977(9)
_cell_length_b 25.8977(9)
_cell_length_c 6.7599(3)
_cell_measurement_reflns_used 8536
_cell_measurement_temperature 100(2)
_cell_measurement_theta_max 34.271
_cell_measurement_theta_min 3.921
_cell_volume 3926.4(3)
_computing_cell_refinement 'SAINT V8.38A (?, 2016)'
_computing_data_collection 'Bruker APEX3'
_computing_data_reduction 'SAINT V8.38A (?, 2016)'
_computing_molecular_graphics 'Olex2 (Dolomanov et al., 2009)'
_computing_publication_material 'Olex2 (Dolomanov et al., 2009)'
_computing_structure_refinement 'ShelXL (Sheldrick, 2015)'
_computing_structure_solution 'ShelXT (Sheldrick, 2015)'
_diffrn_ambient_temperature 100(2)
_diffrn_detector_area_resol_mean 10.42
_diffrn_measured_fraction_theta_full 0.998
_diffrn_measured_fraction_theta_max 0.998
_diffrn_measurement_device_type 'Bruker D8 with PHOTON100 CMOS detector'
_diffrn_measurement_method '\f and \w shutterless scans'
_diffrn_radiation_monochromator 'silicon 111'
_diffrn_radiation_type synchrotron
_diffrn_radiation_wavelength 0.8856
_diffrn_reflns_av_R_equivalents 0.0442
_diffrn_reflns_av_unetI/netI 0.0339
_diffrn_reflns_Laue_measured_fraction_full 0.998
_diffrn_reflns_Laue_measured_fraction_max 0.998
_diffrn_reflns_limit_h_max 33
_diffrn_reflns_limit_h_min -33
_diffrn_reflns_limit_k_max 33
_diffrn_reflns_limit_k_min -33
_diffrn_reflns_limit_l_max 8
_diffrn_reflns_limit_l_min -8
_diffrn_reflns_number 15913
_diffrn_reflns_point_group_measured_fraction_full 0.982
_diffrn_reflns_point_group_measured_fraction_max 0.981
_diffrn_reflns_theta_full 32.097
_diffrn_reflns_theta_max 34.484
_diffrn_reflns_theta_min 3.396
_diffrn_source 'Advanced Light Source station 11.3.1'
_diffrn_standards_number 0
_exptl_absorpt_coefficient_mu 3.494
_exptl_absorpt_correction_T_max 0.940
_exptl_absorpt_correction_T_min 0.857
_exptl_absorpt_correction_type multi-scan
_exptl_absorpt_process_details
;
SADABS-2016/2 (Bruker,2016) was used for absorption correction.
wR2(int) was 0.1367 before and 0.0651 after correction.
The Ratio of minimum to maximum transmission is 0.9119.
The \l/2 correction factor is Not present.
;
_exptl_crystal_colour pink
_exptl_crystal_colour_primary pink
_exptl_crystal_density_diffrn 1.535
_exptl_crystal_density_method 'not measured'
_exptl_crystal_description needle
_exptl_crystal_F_000 1813
_exptl_crystal_size_max 0.18
_exptl_crystal_size_mid 0.018
_exptl_crystal_size_min 0.018
_refine_diff_density_max 1.068
_refine_diff_density_min -0.391
_refine_diff_density_rms 0.090
_refine_ls_abs_structure_details
;
 Flack x determined using 810 quotients [(I+)-(I-)]/[(I+)+(I-)]
 (Parsons, Flack and Wagner, Acta Cryst. B69 (2013) 249-259).
;
_refine_ls_abs_structure_Flack 0.069(8)
_refine_ls_extinction_method none
_refine_ls_goodness_of_fit_ref 1.083
_refine_ls_hydrogen_treatment constr
_refine_ls_matrix_type full
_refine_ls_number_parameters 146
_refine_ls_number_reflns 2004
_refine_ls_number_restraints 54
_refine_ls_restrained_S_all 1.077
_refine_ls_R_factor_all 0.0440
_refine_ls_R_factor_gt 0.0399
_refine_ls_shift/su_max 0.001
_refine_ls_shift/su_mean 0.000
_refine_ls_structure_factor_coef Fsqd
_refine_ls_weighting_details 'w=1/[\s^2^(Fo^2^)+(0.0749P)^2^+1.7444P] where P=(Fo^2^+2Fc^2^)/3'
_refine_ls_weighting_scheme calc
_refine_ls_wR_factor_gt 0.1080
_refine_ls_wR_factor_ref 0.1099
_reflns_Friedel_coverage 0.951
_reflns_Friedel_fraction_full 0.966
_reflns_Friedel_fraction_max 0.964
_reflns_number_gt 1853
_reflns_number_total 2004
_reflns_threshold_expression 'I > 2\s(I)'
_cod_data_source_file ja7b13825_si_007.cif
_cod_data_source_block mk011s_0m
_cod_depositor_comments
;
 Updating space group information.

 Antanas Vaitkus,
 2018-07-04

The following automatic conversions were performed:

'_atom_sites_solution_secondary' value 'diffmap' was changed to
'difmap'.

Automatic conversion script
Id: cif_fix_values 4973 2017-02-22 13:04:09Z antanas 
;
_cod_database_code 4127188
_shelx_shelxl_version_number 2016/6
_shelx_space_group_comment
;
The symmetry employed for this shelxl refinement is uniquely defined
by the following loop, which should always be used as a source of
symmetry information in preference to the above space-group names.
They are only intended as comments.
;
_shelx_estimated_absorpt_t_max 0.940
_shelx_estimated_absorpt_t_min 0.572
_olex2_refinement_description
;
1. Fixed Uiso
 At 1.2 times of:
  All C(H) groups, All C(H,H) groups
 At 1.5 times of:
  All C(H,H,H) groups
2. Restrained distances
 C6-C12
 1.512 with sigma of 0.02
 C13-C12
 1.523 with sigma of 0.02
3. Rigid body (RIGU) restrains
 C6, C7, C8, C9, C10, C11, C12, C13
 with sigma for 1-2 distances of 0.004 and sigma for 1-3 distances of 0.004
4. Others
 Fixed Sof: O4(0.29773) C9(0.31384) H9(0.31384) C10(0.31384) H10(0.31384)
 C11(0.31384) H11(0.31384) C6(0.31384) C7(0.31384) H7(0.31384) C8(0.31384)
 H8(0.31384) C12(0.31384) H12A(0.31384) H12B(0.31384) C13(0.31384)
 H13A(0.31384) H13B(0.31384) H13C(0.31384)
5.a Secondary CH2 refined with riding coordinates:
 C12(H12A,H12B)
5.b Aromatic/amide H refined with riding coordinates:
 C3(H3), C4(H4), C9(H9), C10(H10), C11(H11), C7(H7), C8(H8)
5.c Fitted hexagon refined as free rotating group:
 C9(C10,C11,C6,C7,C8)
5.d Idealised Me refined as rotating group:
 C13(H13A,H13B,H13C)
;
_olex2_submission_special_instructions 'No special instructions were received'

loop_
_space_group_symop_id
_space_group_symop_operation_xyz
1 'x, y, z'
2 '-y, x-y, z'
3 '-x+y, -x, z'
4 '-y, -x, z'
5 '-x+y, y, z'
6 'x, x-y, z'
7 'x+2/3, y+1/3, z+1/3'
8 '-y+2/3, x-y+1/3, z+1/3'
9 '-x+y+2/3, -x+1/3, z+1/3'
10 '-y+2/3, -x+1/3, z+1/3'
11 '-x+y+2/3, y+1/3, z+1/3'
12 'x+2/3, x-y+1/3, z+1/3'
13 'x+1/3, y+2/3, z+2/3'
14 '-y+1/3, x-y+2/3, z+2/3'
15 '-x+y+1/3, -x+2/3, z+2/3'
16 '-y+1/3, -x+2/3, z+2/3'
17 '-x+y+1/3, y+2/3, z+2/3'
18 'x+1/3, x-y+2/3, z+2/3'

loop_
_atom_site_label
_atom_site_type_symbol
_atom_site_fract_x
_atom_site_fract_y
_atom_site_fract_z
_atom_site_U_iso_or_equiv
_atom_site_adp_type
_atom_site_occupancy
_atom_site_site_symmetry_order
_atom_site_calc_flag
_atom_site_refinement_flags_posn
_atom_site_refinement_flags_adp
_atom_site_refinement_flags_occupancy
_atom_site_disorder_assembly
_atom_site_disorder_group
Co1 Co 0.65838(4) 0.61838(4) 0.57436(10) 0.0284(3) Uani 1 1 d . . . . .
O1 O 0.5882(2) 0.5941(2) -0.2384(7) 0.0308(10) Uani 1 1 d . . . . .
O2 O 0.6447(2) 0.6287(2) 0.1178(6) 0.0325(10) Uani 1 1 d . . . . .
O3 O 0.6164(2) 0.5613(2) 0.3561(6) 0.0324(10) Uani 1 1 d . . . . .
C1 C 0.5512(3) 0.5438(3) -0.1424(8) 0.0260(12) Uani 1 1 d . . . . .
C2 C 0.5599(3) 0.5338(3) 0.0619(8) 0.0279(13) Uani 1 1 d . . . . .
C3 C 0.51802(19) 0.48198(19) 0.1525(12) 0.0258(17) Uani 1 2 d S T P . .
H3 H 0.525226 0.474774 0.284685 0.031 Uiso 1 2 calc RS T P . .
C4 C 0.50038(18) 0.49962(18) -0.2388(12) 0.0252(17) Uani 1 2 d S T P . .
H4 H 0.495652 0.504348 -0.375742 0.030 Uiso 1 2 calc RS T P . .
C5 C 0.6096(3) 0.5764(3) 0.1863(8) 0.0264(12) Uani 1 1 d . . . . .
O4 O 0.6799(10) 0.5552(10) 0.711(3) 0.046(5) Uani 0.2977 1 d . . . A 2
C9 C 0.3485(11) 0.4842(9) 0.150(7) 0.148(19) Uani 0.3138 1 d . U . B -1
H9 H 0.311686 0.448547 0.170987 0.178 Uiso 0.3138 1 calc R . . B -1
C10 C 0.3606(8) 0.5127(10) -0.033(6) 0.122(16) Uani 0.3138 1 d G U . B -1
H10 H 0.332069 0.496572 -0.136005 0.147 Uiso 0.3138 1 calc R . . B -1
C11 C 0.4146(9) 0.5649(9) -0.063(4) 0.082(9) Uani 0.3138 1 d G U . B -1
H11 H 0.422850 0.584368 -0.188113 0.098 Uiso 0.3138 1 calc R . . B -1
C6 C 0.4564(8) 0.5885(8) 0.088(4) 0.067(7) Uani 0.3138 1 d DG U . B -1
C7 C 0.4443(13) 0.5600(14) 0.270(4) 0.090(8) Uani 0.3138 1 d G U . B -1
H7 H 0.472866 0.576116 0.373762 0.108 Uiso 0.3138 1 calc R . . B -1
C8 C 0.3904(16) 0.5078(14) 0.301(5) 0.149(17) Uani 0.3138 1 d G U . B -1
H8 H 0.382085 0.488320 0.425874 0.179 Uiso 0.3138 1 calc R . . B -1
C12 C 0.5124(15) 0.6483(14) 0.034(7) 0.076(12) Uani 0.3138 1 d D U . B -1
H12A H 0.546234 0.653433 0.116534 0.091 Uiso 0.3138 1 calc R . . B -1
H12B H 0.522780 0.646989 -0.106084 0.091 Uiso 0.3138 1 calc R . . B -1
C13 C 0.5036(15) 0.7009(16) 0.064(7) 0.101(14) Uani 0.3138 1 d D U . B -1
H13A H 0.539228 0.737259 0.019165 0.151 Uiso 0.3138 1 calc GR . . B -1
H13B H 0.496995 0.704622 0.204809 0.151 Uiso 0.3138 1 calc GR . . B -1
H13C H 0.468961 0.695159 -0.012194 0.151 Uiso 0.3138 1 calc GR . . B -1

loop_
_atom_site_aniso_label
_atom_site_aniso_U_11
_atom_site_aniso_U_22
_atom_site_aniso_U_33
_atom_site_aniso_U_23
_atom_site_aniso_U_13
_atom_site_aniso_U_12
Co1 0.0336(5) 0.0360(5) 0.0120(3) -0.0021(3) -0.0018(3) 0.0147(4)
O1 0.038(3) 0.036(3) 0.017(2) 0.0006(18) -0.0002(18) 0.018(2)
O2 0.042(3) 0.039(3) 0.016(2) 0.0009(17) -0.0018(18) 0.020(2)
O3 0.038(3) 0.040(3) 0.015(2) -0.0001(17) -0.0053(17) 0.017(2)
C1 0.030(3) 0.036(3) 0.018(3) 0.004(2) 0.004(2) 0.021(3)
C2 0.038(3) 0.037(3) 0.015(3) -0.001(2) -0.001(2) 0.024(3)
C3 0.035(3) 0.035(3) 0.015(3) 0.0012(15) -0.0012(15) 0.024(4)
C4 0.036(4) 0.036(4) 0.014(4) 0.0012(14) -0.0012(14) 0.026(4)
C5 0.032(3) 0.037(3) 0.015(3) 0.001(2) 0.001(2) 0.020(3)
O4 0.061(13) 0.063(14) 0.037(10) -0.009(9) -0.010(9) 0.048(12)
C9 0.08(2) 0.025(18) 0.34(5) 0.01(2) 0.10(2) 0.021(17)
C10 0.035(14) 0.041(17) 0.27(4) -0.07(2) 0.02(2) 0.004(13)
C11 0.039(14) 0.051(17) 0.14(2) -0.033(14) 0.013(12) 0.010(14)
C6 0.044(12) 0.050(12) 0.111(19) 0.001(13) 0.027(11) 0.027(9)
C7 0.09(2) 0.09(3) 0.14(2) 0.04(2) 0.059(18) 0.074(14)
C8 0.09(2) 0.10(3) 0.29(5) 0.05(3) 0.11(3) 0.066(18)
C12 0.033(19) 0.066(17) 0.11(3) 0.026(19) 0.01(2) 0.012(13)
C13 0.045(18) 0.058(15) 0.19(4) 0.02(2) -0.05(2) 0.015(14)

loop_
_atom_type_symbol
_atom_type_description
_atom_type_scat_dispersion_real
_atom_type_scat_dispersion_imag
_atom_type_scat_source
C C 0.0060 0.0030 'ANOMDisVal Program in PLATON Spek, A. L. J. Appl. Crystallogr. 2003, 36, 7-13'
H H 0.0000 0.0000 'ANOMDisVal Program in PLATON Spek, A. L. J. Appl. Crystallogr. 2003, 36, 7-13'
Co Co 0.3080 1.4420 'ANOMDisVal Program in PLATON Spek, A. L. J. Appl. Crystallogr. 2003, 36, 7-13'
O O 0.0180 0.0100 'ANOMDisVal Program in PLATON Spek, A. L. J. Appl. Crystallogr. 2003, 36, 7-13'

loop_
_geom_angle_atom_site_label_1
_geom_angle_atom_site_label_2
_geom_angle_atom_site_label_3
_geom_angle
_geom_angle_site_symmetry_1
_geom_angle_site_symmetry_3
O1 Co1 O1 166.2(2) 1_556 14_655
O1 Co1 O2 83.65(18) 1_556 14_655
O1 Co1 O2 93.2(2) 1_556 9_565
O1 Co1 O2 82.0(2) 14_655 9_565
O1 Co1 O4 91.7(6) 14_655 .
O1 Co1 O4 91.6(6) 1_556 .
O2 Co1 O1 82.80(18) 14_655 14_655
O2 Co1 O2 80.89(5) 14_655 9_565
O2 Co1 O4 171.6(6) 9_565 .
O2 Co1 O4 92.9(5) 14_655 .
O3 Co1 O1 99.2(2) . 1_556
O3 Co1 O1 94.1(2) . 14_655
O3 Co1 O2 175.56(19) . 14_655
O3 Co1 O2 95.52(19) . 9_565
O3 Co1 O4 90.4(6) . .
Co1 O1 Co1 94.6(2) 1_554 9_564
C1 O1 Co1 134.0(4) . 1_554
C1 O1 Co1 120.2(4) . 9_564
Co1 O2 Co1 93.08(19) 9_564 14_654
C5 O2 Co1 128.1(4) . 9_564
C5 O2 Co1 133.5(4) . 14_654
C5 O3 Co1 124.0(4) . .
O1 C1 C2 122.6(6) . .
O1 C1 C4 119.6(5) . .
C4 C1 C2 117.8(6) . .
C1 C2 C5 124.7(6) . .
C3 C2 C1 118.9(6) . .
C3 C2 C5 116.4(5) . .
C2 C3 C2 123.5(8) . 4_665
C2 C3 H3 118.2 4_665 .
C2 C3 H3 118.2 . .
C1 C4 C1 123.0(7) . 4_665
C1 C4 H4 118.5 . .
C1 C4 H4 118.5 4_665 .
O2 C5 C2 118.6(5) . .
O3 C5 O2 121.7(6) . .
O3 C5 C2 119.8(6) . .
C10 C9 H9 120.0 . .
C10 C9 C8 120.0 . .
C8 C9 H9 120.0 . .
C9 C10 H10 120.0 . .
C11 C10 C9 120.0 . .
C11 C10 H10 120.0 . .
C10 C11 H11 120.0 . .
C10 C11 C6 120.0 . .
C6 C11 H11 120.0 . .
C11 C6 C12 114(2) . .
C7 C6 C11 120.0 . .
C7 C6 C12 126(2) . .
C6 C7 H7 120.0 . .
C8 C7 C6 120.0 . .
C8 C7 H7 120.0 . .
C9 C8 H8 120.0 . .
C7 C8 C9 120.0 . .
C7 C8 H8 120.0 . .
C6 C12 H12A 109.1 . .
C6 C12 H12B 109.1 . .
H12A C12 H12B 107.8 . .
C13 C12 C6 113(3) . .
C13 C12 H12A 109.1 . .
C13 C12 H12B 109.1 . .
C12 C13 H13A 109.5 . .
C12 C13 H13B 109.5 . .
C12 C13 H13C 109.5 . .
H13A C13 H13B 109.5 . .
H13A C13 H13C 109.5 . .
H13B C13 H13C 109.5 . .

loop_
_geom_bond_atom_site_label_1
_geom_bond_atom_site_label_2
_geom_bond_distance
_geom_bond_site_symmetry_2
Co1 O1 2.039(5) 1_556
Co1 O1 2.065(5) 14_655
Co1 O2 2.057(5) 14_655
Co1 O2 2.100(5) 9_565
Co1 O3 1.984(4) .
Co1 O4 2.18(2) .
O1 C1 1.338(8) .
O2 C5 1.282(8) .
O3 C5 1.253(7) .
C1 C2 1.444(8) .
C1 C4 1.400(7) .
C2 C3 1.377(8) .
C2 C5 1.471(9) .
C3 H3 0.9500 .
C4 H4 0.9500 .
C9 H9 0.9500 .
C9 C10 1.3900 .
C9 C8 1.3900 .
C10 H10 0.9500 .
C10 C11 1.3900 .
C11 H11 0.9500 .
C11 C6 1.3900 .
C6 C7 1.3900 .
C6 C12 1.55(2) .
C7 H7 0.9500 .
C7 C8 1.3900 .
C8 H8 0.9500 .
C12 H12A 0.9900 .
C12 H12B 0.9900 .
C12 C13 1.50(3) .
C13 H13A 0.9800 .
C13 H13B 0.9800 .
C13 H13C 0.9800 .

loop_
_geom_torsion_atom_site_label_1
_geom_torsion_atom_site_label_2
_geom_torsion_atom_site_label_3
_geom_torsion_atom_site_label_4
_geom_torsion
_geom_torsion_site_symmetry_1
_geom_torsion_site_symmetry_4
Co1 O1 C1 C2 -36.4(8) 9_564 .
Co1 O1 C1 C2 97.5(7) 1_554 .
Co1 O1 C1 C4 140.8(5) 9_564 .
Co1 O1 C1 C4 -85.3(8) 1_554 .
Co1 O2 C5 O3 -6.2(10) 14_654 .
Co1 O2 C5 O3 -153.3(5) 9_564 .
Co1 O2 C5 C2 25.8(8) 9_564 .
Co1 O2 C5 C2 172.9(4) 14_654 .
Co1 O3 C5 O2 23.6(9) . .
Co1 O3 C5 C2 -155.5(4) . .
O1 C1 C2 C3 176.6(6) . .
O1 C1 C2 C5 -0.5(10) . .
O1 C1 C4 C1 -172.8(5) . 4_665
C1 C2 C3 C2 -3.3(12) . 4_665
C1 C2 C5 O2 7.5(9) . .
C1 C2 C5 O3 -173.3(6) . .
C2 C1 C4 C1 4.6(12) . 4_665
C3 C2 C5 O2 -169.7(6) . .
C3 C2 C5 O3 9.4(9) . .
C4 C1 C2 C3 -0.6(10) . .
C4 C1 C2 C5 -177.8(6) . .
C5 C2 C3 C2 174.1(6) . 4_665
C9 C10 C11 C6 0.0 . .
C10 C9 C8 C7 0.0 . .
C10 C11 C6 C7 0.0 . .
C10 C11 C6 C12 -177(2) . .
C11 C6 C7 C8 0.0 . .
C11 C6 C12 C13 84(4) . .
C6 C7 C8 C9 0.0 . .
C7 C6 C12 C13 -93(4) . .
C8 C9 C10 C11 0.0 . .
C12 C6 C7 C8 176(2) . .
